data_4340150
loop_
_publ_author_name
'Cotton, F. Albert'
'Li, Zhong'
'Liu, Chun Y.'
'Murillo, Carlos A.'
'Villagr\'an, Dino'

_publ_section_title
;
 Strong electronic interaction between two dimolybdenum units linked by a
 tetraazatetracene.
;
_journal_issue 2
_journal_name_full 'Inorganic chemistry'
_journal_page_first 767
_journal_page_last 778
_journal_paper_doi 10.1021/ic051614d
_journal_volume 45
_journal_year 2006
_chemical_formula_moiety '[Mo2(C15H15N2O2)3(C14H9N4)]'
_chemical_formula_sum 'C59 H54 Mo2 N10 O6'
_chemical_formula_weight 1191.00
_chemical_name_common '[Mo2(DAniF)3(C14H9N4)]'
_chemical_name_systematic
; 
 ? 
;
_space_group_IT_number 14
_symmetry_cell_setting monoclinic
_symmetry_space_group_name_Hall '-P 2ybc'
_symmetry_space_group_name_H-M 'P 1 21/c 1'
_atom_sites_solution_hydrogens geom
_atom_sites_solution_primary direct
_atom_sites_solution_secondary difmap
_audit_creation_method SHELXL-97
_cell_angle_alpha 90.00
_cell_angle_beta 95.3580(10)
_cell_angle_gamma 90.00
_cell_formula_units_Z 4
_cell_length_a 14.6700(9)
_cell_length_b 17.8949(11)
_cell_length_c 20.7251(12)
_cell_measurement_reflns_used 21338
_cell_measurement_temperature 213(2)
_cell_measurement_theta_max 25.0245
_cell_measurement_theta_min 2.557
_cell_volume 5416.9(6)
_computing_cell_refinement SAINT
_computing_data_collection SMART
_computing_data_reduction SAINT
_computing_molecular_graphics XP
_computing_publication_material CIFTAB
_computing_structure_refinement 'SHELXL-97 (Sheldrick, 1997)'
_computing_structure_solution 'SHELXS-97 (Sheldrick, 1990)'
_diffrn_ambient_temperature 213(2)
_diffrn_measured_fraction_theta_full 0.997
_diffrn_measured_fraction_theta_max 0.997
_diffrn_measurement_device_type 'BRUKER SMART 1000'
_diffrn_measurement_method \w-scans
_diffrn_radiation_monochromator graphite
_diffrn_radiation_source 'normal-focus sealed tube'
_diffrn_radiation_type MoK\a
_diffrn_radiation_wavelength 0.71073
_diffrn_reflns_av_R_equivalents 0.0184
_diffrn_reflns_av_sigmaI/netI 0.0211
_diffrn_reflns_limit_h_max 17
_diffrn_reflns_limit_h_min -17
_diffrn_reflns_limit_k_max 20
_diffrn_reflns_limit_k_min -21
_diffrn_reflns_limit_l_max 24
_diffrn_reflns_limit_l_min -20
_diffrn_reflns_number 28849
_diffrn_reflns_theta_full 25.04
_diffrn_reflns_theta_max 25.04
_diffrn_reflns_theta_min 1.80
_diffrn_standards_number 'none (area detector data)'
_exptl_absorpt_coefficient_mu 0.525
_exptl_absorpt_correction_T_max 0.9194
_exptl_absorpt_correction_T_min 0.8375
_exptl_absorpt_correction_type multi-scan
_exptl_absorpt_process_details SADABS
_exptl_crystal_colour 'orange red'
_exptl_crystal_density_diffrn 1.460
_exptl_crystal_density_method 'not measured'
_exptl_crystal_description block
_exptl_crystal_F_000 2440
_exptl_crystal_size_max 0.325
_exptl_crystal_size_mid 0.268
_exptl_crystal_size_min 0.160
_refine_diff_density_max 0.783
_refine_diff_density_min -0.350
_refine_diff_density_rms 0.061
_refine_ls_extinction_method none
_refine_ls_goodness_of_fit_ref 1.049
_refine_ls_hydrogen_treatment noref
_refine_ls_matrix_type full
_refine_ls_number_parameters 754
_refine_ls_number_reflns 9553
_refine_ls_number_restraints 0
_refine_ls_restrained_S_all 1.049
_refine_ls_R_factor_all 0.0426
_refine_ls_R_factor_gt 0.0323
_refine_ls_shift/su_max 0.001
_refine_ls_shift/su_mean 0.000
_refine_ls_structure_factor_coef Fsqd
_refine_ls_weighting_details 'calc w=1/[\s^2^(Fo^2^)+(0.0390P)^2^+6.6114P] where P=(Fo^2^+2Fc^2^)/3'
_refine_ls_weighting_scheme calc
_refine_ls_wR_factor_gt 0.0806
_refine_ls_wR_factor_ref 0.0888
_reflns_number_gt 7995
_reflns_number_total 9553
_reflns_threshold_expression >2sigma(I)
_cod_data_source_file ic051614drom20050920_035939.cif
_cod_data_source_block xl
_cod_original_sg_symbol_H-M 'P 2(1)/c'
_cod_database_code 4340150

loop_
_symmetry_equiv_pos_as_xyz
'x, y, z'
'-x, y+1/2, -z+1/2'
'-x, -y, -z'
'x, -y-1/2, z-1/2'

loop_
_atom_site_label
_atom_site_type_symbol
_atom_site_fract_x
_atom_site_fract_y
_atom_site_fract_z
_atom_site_U_iso_or_equiv
_atom_site_adp_type
_atom_site_occupancy
_atom_site_symmetry_multiplicity
_atom_site_calc_flag
_atom_site_refinement_flags
_atom_site_disorder_assembly
_atom_site_disorder_group
Mo1 Mo 0.430389(15) 0.235329(13) 0.158777(11) 0.02638(7) Uani 1 1 d . . .
Mo2 Mo 0.294369(15) 0.271512(13) 0.143889(11) 0.02611(7) Uani 1 1 d . B .
N1 N 0.47133(15) 0.33319(13) 0.21627(11) 0.0308(5) Uani 1 1 d . . .
N2 N 0.32157(15) 0.37266(13) 0.19770(11) 0.0299(5) Uani 1 1 d . . .
N3 N 0.47028(15) 0.29162(14) 0.07392(11) 0.0313(5) Uani 1 1 d . . .
N4 N 0.32033(15) 0.32943(13) 0.05645(11) 0.0299(5) Uani 1 1 d . . .
N5 N 0.40153(16) 0.13342(13) 0.10589(11) 0.0323(5) Uani 1 1 d . . .
N6 N 0.25111(16) 0.17110(14) 0.09184(11) 0.0325(5) Uani 1 1 d . . .
N7 N 0.40523(15) 0.17817(13) 0.24682(10) 0.0276(5) Uani 1 1 d . . .
N8 N 0.25854(15) 0.22584(13) 0.23457(11) 0.0295(5) Uani 1 1 d . . .
N9 N 0.37547(18) 0.12506(16) 0.37227(13) 0.0427(6) Uani 1 1 d . B .
N10 N 0.23300(18) 0.17920(17) 0.36034(14) 0.0459(7) Uani 1 1 d . B .
O2 O 0.06328(19) 0.57282(17) 0.27751(15) 0.0738(8) Uani 1 1 d . . .
O3 O 0.82767(18) 0.28577(19) -0.00025(16) 0.0781(9) Uani 1 1 d . . .
O4 O 0.05042(17) 0.50795(14) -0.07515(13) 0.0600(7) Uani 1 1 d . . .
O5 O 0.64893(17) -0.09667(14) 0.06824(12) 0.0539(6) Uani 1 1 d . . .
C1 C 0.32458(19) 0.18862(16) 0.27094(13) 0.0301(6) Uani 1 1 d . B .
C2 C 0.3137(2) 0.16193(17) 0.33596(14) 0.0360(7) Uani 1 1 d . . .
C10 C 0.40620(19) 0.38285(16) 0.22458(14) 0.0330(6) Uani 1 1 d . . .
H10B H 0.4201 0.4252 0.2495 0.040 Uiso 1 1 calc R . .
C11 C 0.56236(19) 0.35674(17) 0.23716(14) 0.0340(7) Uani 1 1 d . A .
C12 C 0.6224(2) 0.3094(2) 0.27262(18) 0.0538(9) Uani 1 1 d . . .
H12A H 0.6027 0.2627 0.2854 0.065 Uiso 1 1 calc R . .
C13 C 0.7123(3) 0.3317(3) 0.2891(2) 0.0783(14) Uani 1 1 d . A .
H13A H 0.7529 0.2986 0.3111 0.094 Uiso 1 1 calc R . .
C14 C 0.7425(3) 0.4012(3) 0.2737(2) 0.0723(13) Uani 1 1 d . . .
C15 C 0.6839(3) 0.4479(2) 0.2392(2) 0.0709(13) Uani 1 1 d . A .
H15A H 0.7033 0.4952 0.2279 0.085 Uiso 1 1 calc R . .
C16 C 0.5949(2) 0.4250(2) 0.2204(2) 0.0545(9) Uani 1 1 d . . .
H16A H 0.5560 0.4573 0.1957 0.065 Uiso 1 1 calc R A .
O1 O 0.8351(10) 0.4231(16) 0.2848(14) 0.088(5) Uani 0.63(7) 1 d P A 1
C17 C 0.8596(14) 0.497(2) 0.281(2) 0.125(8) Uani 0.63(7) 1 d P A 1
H17A H 0.9238 0.5018 0.2940 0.188 Uiso 0.63(7) 1 calc PR A 1
H17B H 0.8254 0.5258 0.3094 0.188 Uiso 0.63(7) 1 calc PR A 1
H17C H 0.8467 0.5139 0.2373 0.188 Uiso 0.63(7) 1 calc PR A 1
O1B O 0.826(3) 0.4053(18) 0.309(3) 0.100(9) Uani 0.37(7) 1 d P A 2
C17B C 0.861(2) 0.475(2) 0.314(3) 0.103(11) Uani 0.37(7) 1 d P A 2
H17D H 0.9204 0.4731 0.3377 0.155 Uiso 0.37(7) 1 calc PR A 2
H17E H 0.8214 0.5061 0.3374 0.155 Uiso 0.37(7) 1 calc PR A 2
H17F H 0.8654 0.4951 0.2719 0.155 Uiso 0.37(7) 1 calc PR A 2
C21 C 0.25429(18) 0.42317(16) 0.21747(14) 0.0312(6) Uani 1 1 d . . .
C22 C 0.2476(2) 0.43852(19) 0.28248(15) 0.0416(7) Uani 1 1 d . . .
H22A H 0.2869 0.4148 0.3139 0.050 Uiso 1 1 calc R . .
C24 C 0.1244(2) 0.5235(2) 0.25479(18) 0.0482(8) Uani 1 1 d . . .
C25 C 0.1279(2) 0.50699(19) 0.18995(16) 0.0425(8) Uani 1 1 d . . .
H25A H 0.0871 0.5294 0.1588 0.051 Uiso 1 1 calc R . .
C26 C 0.19260(19) 0.45687(17) 0.17173(15) 0.0338(6) Uani 1 1 d . . .
H26A H 0.1947 0.4456 0.1281 0.041 Uiso 1 1 calc R . .
C27 C 0.0137(4) 0.6181(3) 0.2303(3) 0.122(2) Uani 1 1 d . . .
H27A H -0.0272 0.6502 0.2510 0.183 Uiso 1 1 calc R . .
H27B H -0.0210 0.5869 0.1993 0.183 Uiso 1 1 calc R . .
H27C H 0.0557 0.6480 0.2084 0.183 Uiso 1 1 calc R . .
C30 C 0.40511(19) 0.32969(17) 0.03946(13) 0.0326(6) Uani 1 1 d . . .
H30A H 0.4190 0.3566 0.0033 0.039 Uiso 1 1 calc R . .
C31 C 0.5593(2) 0.28987(17) 0.05151(15) 0.0347(7) Uani 1 1 d . . .
C32 C 0.5749(2) 0.2923(2) -0.01313(16) 0.0451(8) Uani 1 1 d . . .
H32A H 0.5253 0.2948 -0.0445 0.054 Uiso 1 1 calc R . .
C33 C 0.6633(2) 0.2912(2) -0.03228(18) 0.0542(9) Uani 1 1 d . . .
H33A H 0.6725 0.2937 -0.0760 0.065 Uiso 1 1 calc R . .
C34 C 0.7374(2) 0.2863(2) 0.0136(2) 0.0527(9) Uani 1 1 d . . .
C35 C 0.7227(2) 0.2814(2) 0.07784(19) 0.0541(9) Uani 1 1 d . . .
H35A H 0.7724 0.2765 0.1089 0.065 Uiso 1 1 calc R . .
C36 C 0.6358(2) 0.2835(2) 0.09673(17) 0.0460(8) Uani 1 1 d . . .
H36A H 0.6275 0.2808 0.1406 0.055 Uiso 1 1 calc R . .
C37 C 0.8451(3) 0.2923(4) -0.0656(3) 0.121(3) Uani 1 1 d . . .
H37A H 0.9099 0.2911 -0.0688 0.182 Uiso 1 1 calc R . .
H37B H 0.8206 0.3388 -0.0828 0.182 Uiso 1 1 calc R . .
H37C H 0.8165 0.2516 -0.0900 0.182 Uiso 1 1 calc R . .
C41 C 0.25498(19) 0.37698(16) 0.02188(13) 0.0303(6) Uani 1 1 d . . .
C42 C 0.2772(2) 0.44646(17) -0.00257(14) 0.0353(7) Uani 1 1 d . . .
H42A H 0.3375 0.4630 0.0033 0.042 Uiso 1 1 calc R . .
C43 C 0.2113(2) 0.49178(18) -0.03564(15) 0.0414(7) Uani 1 1 d . . .
H43A H 0.2279 0.5374 -0.0525 0.050 Uiso 1 1 calc R . .
C44 C 0.1208(2) 0.46848(18) -0.04329(15) 0.0417(8) Uani 1 1 d . . .
C45 C 0.0970(2) 0.40052(19) -0.01763(16) 0.0427(8) Uani 1 1 d . . .
H45A H 0.0362 0.3853 -0.0219 0.051 Uiso 1 1 calc R . .
C46 C 0.1633(2) 0.35487(18) 0.01454(15) 0.0381(7) Uani 1 1 d . . .
H46A H 0.1464 0.3092 0.0313 0.046 Uiso 1 1 calc R . .
C47 C 0.0715(3) 0.5777(2) -0.1023(2) 0.0681(12) Uani 1 1 d . . .
H47A H 0.0167 0.5996 -0.1232 0.102 Uiso 1 1 calc R . .
H47B H 0.1151 0.5705 -0.1335 0.102 Uiso 1 1 calc R . .
H47C H 0.0970 0.6104 -0.0686 0.102 Uiso 1 1 calc R . .
C50 C 0.3154(2) 0.12103(17) 0.08375(14) 0.0348(7) Uani 1 1 d . B .
H50A H 0.2998 0.0766 0.0622 0.042 Uiso 1 1 calc R . .
C51 C 0.4641(2) 0.07303(17) 0.09876(13) 0.0343(7) Uani 1 1 d . . .
C52 C 0.4424(2) 0.00017(18) 0.11291(15) 0.0425(8) Uani 1 1 d . . .
H52A H 0.3869 -0.0099 0.1293 0.051 Uiso 1 1 calc R . .
C53 C 0.5016(2) -0.05838(19) 0.10321(16) 0.0457(8) Uani 1 1 d . . .
H53A H 0.4856 -0.1073 0.1123 0.055 Uiso 1 1 calc R . .
C54 C 0.5847(2) -0.04308(18) 0.07978(15) 0.0406(8) Uani 1 1 d . . .
C55 C 0.6087(2) 0.02975(19) 0.06800(16) 0.0455(8) Uani 1 1 d . . .
H55 H 0.6657 0.0401 0.0540 0.055 Uiso 1 1 calc R . .
C56 C 0.5489(2) 0.08738(18) 0.07685(15) 0.0408(7) Uani 1 1 d . . .
H56A H 0.5655 0.1362 0.0681 0.049 Uiso 1 1 calc R . .
C57 C 0.6211(3) -0.1724(2) 0.0710(2) 0.0657(11) Uani 1 1 d . . .
H57A H 0.6711 -0.2043 0.0624 0.099 Uiso 1 1 calc R . .
H57B H 0.5704 -0.1810 0.0391 0.099 Uiso 1 1 calc R . .
H57C H 0.6029 -0.1831 0.1133 0.099 Uiso 1 1 calc R . .
C61 C 0.1682(11) 0.1528(10) 0.0575(7) 0.0241(19) Uani 0.580(11) 1 d P B 1
C62 C 0.0898(18) 0.1575(13) 0.0920(8) 0.045(3) Uani 0.580(11) 1 d P B 1
H62 H 0.0974 0.1732 0.1349 0.054 Uiso 0.580(11) 1 calc PR B 1
C63 C 0.004(3) 0.140(3) 0.066(3) 0.072(6) Uani 0.580(11) 1 d P B 1
H63 H -0.0463 0.1450 0.0898 0.087 Uiso 0.580(11) 1 calc PR B 1
C64 C -0.0041(9) 0.1151(9) 0.0014(8) 0.049(3) Uani 0.580(11) 1 d P B 1
C65 C 0.0690(9) 0.1065(10) -0.0321(7) 0.050(3) Uani 0.580(11) 1 d P B 1
H65 H 0.0624 0.0869 -0.0738 0.060 Uiso 0.580(11) 1 calc PR B 1
C66 C 0.1547(11) 0.1271(14) -0.0035(11) 0.044(2) Uani 0.580(11) 1 d P B 1
H66 H 0.2049 0.1230 -0.0276 0.053 Uiso 0.580(11) 1 calc PR B 1
O6 O -0.0898(5) 0.0971(5) -0.0325(5) 0.081(3) Uani 0.580(11) 1 d P B 1
C67 C -0.1671(8) 0.0906(6) 0.0015(7) 0.087(4) Uani 0.580(11) 1 d P B 1
H67A H -0.2192 0.0781 -0.0281 0.131 Uiso 0.580(11) 1 calc PR B 1
H67B H -0.1780 0.1372 0.0224 0.131 Uiso 0.580(11) 1 calc PR B 1
H67C H -0.1573 0.0519 0.0335 0.131 Uiso 0.580(11) 1 calc PR B 1
C61B C 0.1508(17) 0.1535(16) 0.0716(11) 0.0241(19) Uani 0.420(11) 1 d P B 2
C62B C 0.084(3) 0.166(2) 0.1093(12) 0.045(3) Uani 0.420(11) 1 d P B 2
H62B H 0.0940 0.1867 0.1507 0.054 Uiso 0.420(11) 1 calc PR B 2
C63B C -0.008(5) 0.146(5) 0.081(4) 0.072(6) Uani 0.420(11) 1 d P B 2
H63B H -0.0562 0.1544 0.1056 0.087 Uiso 0.420(11) 1 calc PR B 2
C64B C -0.0279(13) 0.1164(14) 0.0212(10) 0.049(3) Uani 0.420(11) 1 d P B 2
C65B C 0.0436(16) 0.1066(15) -0.0152(10) 0.050(3) Uani 0.420(11) 1 d P B 2
H65B H 0.0320 0.0875 -0.0569 0.060 Uiso 0.420(11) 1 calc PR B 2
C66B C 0.1318(17) 0.124(2) 0.0070(16) 0.044(2) Uani 0.420(11) 1 d P B 2
H66B H 0.1791 0.1163 -0.0193 0.053 Uiso 0.420(11) 1 calc PR B 2
O6B O -0.1158(9) 0.0982(6) 0.0075(7) 0.084(4) Uani 0.420(11) 1 d P B 2
C67B C -0.1392(11) 0.0691(8) -0.0570(7) 0.095(6) Uani 0.420(11) 1 d P B 2
H67D H -0.2034 0.0580 -0.0628 0.143 Uiso 0.420(11) 1 calc PR B 2
H67E H -0.1048 0.0244 -0.0628 0.143 Uiso 0.420(11) 1 calc PR B 2
H67F H -0.1248 0.1057 -0.0884 0.143 Uiso 0.420(11) 1 calc PR B 2
C71 C 0.4721(2) 0.13603(16) 0.28328(14) 0.0325(6) Uani 1 1 d . B .
C72 C 0.4567(2) 0.11006(17) 0.34529(14) 0.0362(7) Uani 1 1 d . . .
C73 C 0.5252(2) 0.06874(19) 0.38086(16) 0.0458(8) Uani 1 1 d . B .
H73A H 0.5148 0.0502 0.4214 0.055 Uiso 1 1 calc R . .
C74 C 0.6072(2) 0.0554(2) 0.35647(17) 0.0484(8) Uani 1 1 d . . .
H74A H 0.6529 0.0290 0.3810 0.058 Uiso 1 1 calc R B .
C75 C 0.6222(2) 0.08095(19) 0.29554(16) 0.0446(8) Uani 1 1 d . B .
H75A H 0.6780 0.0717 0.2792 0.054 Uiso 1 1 calc R . .
C76 C 0.5554(2) 0.12005(18) 0.25869(15) 0.0388(7) Uani 1 1 d . . .
H76A H 0.5658 0.1359 0.2173 0.047 Uiso 1 1 calc R B .
C81 C 0.1795(2) 0.24666(18) 0.26417(15) 0.0370(7) Uani 1 1 d . B .
C82 C 0.1672(2) 0.22571(19) 0.32777(16) 0.0411(7) Uani 1 1 d . . .
C83 C 0.0915(2) 0.2512(2) 0.35731(18) 0.0525(9) Uani 1 1 d . B .
H83A H 0.0847 0.2380 0.4000 0.063 Uiso 1 1 calc R . .
C84 C 0.0272(2) 0.2953(2) 0.32420(19) 0.0560(10) Uani 1 1 d . . .
H84A H -0.0226 0.3125 0.3446 0.067 Uiso 1 1 calc R B .
C85 C 0.0359(2) 0.3145(2) 0.26036(18) 0.0491(9) Uani 1 1 d . B .
H85A H -0.0090 0.3430 0.2372 0.059 Uiso 1 1 calc R . .
C86 C 0.1120(2) 0.29083(18) 0.23127(16) 0.0405(7) Uani 1 1 d . . .
H86A H 0.1183 0.3047 0.1887 0.049 Uiso 1 1 calc R B .
C23 C 0.1832(2) 0.4886(2) 0.30127(16) 0.0484(8) Uani 1 1 d . . .
H23A H 0.1796 0.4987 0.3450 0.058 Uiso 1 1 calc R . .
H10 H 0.223(3) 0.165(3) 0.405(2) 0.096(16) Uiso 1 1 d . . .

loop_
_atom_site_aniso_label
_atom_site_aniso_U_11
_atom_site_aniso_U_22
_atom_site_aniso_U_33
_atom_site_aniso_U_23
_atom_site_aniso_U_13
_atom_site_aniso_U_12
Mo1 0.02670(13) 0.02843(14) 0.02405(13) 0.00280(9) 0.00257(9) 0.00317(10)
Mo2 0.02588(13) 0.02903(14) 0.02322(13) 0.00236(9) 0.00132(9) 0.00178(9)
N1 0.0269(12) 0.0315(13) 0.0332(13) -0.0008(10) -0.0008(10) 0.0023(10)
N2 0.0293(12) 0.0284(12) 0.0314(13) 0.0006(10) -0.0001(10) 0.0050(10)
N3 0.0291(12) 0.0364(13) 0.0285(13) 0.0052(10) 0.0037(10) 0.0048(10)
N4 0.0316(12) 0.0348(13) 0.0231(12) 0.0039(10) 0.0005(10) 0.0040(10)
N5 0.0373(13) 0.0315(13) 0.0283(13) -0.0008(10) 0.0041(10) 0.0044(11)
N6 0.0343(13) 0.0334(13) 0.0294(13) -0.0030(10) 0.0001(10) -0.0006(11)
N7 0.0314(12) 0.0277(12) 0.0234(12) 0.0027(9) 0.0004(9) 0.0024(10)
N8 0.0281(12) 0.0346(13) 0.0262(12) 0.0037(10) 0.0044(10) 0.0030(10)
N9 0.0465(16) 0.0470(16) 0.0351(14) 0.0065(12) 0.0065(12) 0.0075(13)
N10 0.0417(15) 0.0587(19) 0.0384(16) 0.0143(14) 0.0101(12) 0.0059(13)
O2 0.0666(18) 0.079(2) 0.078(2) -0.0141(16) 0.0187(15) 0.0330(16)
O3 0.0417(15) 0.108(3) 0.088(2) -0.0330(19) 0.0269(14) -0.0139(15)
O4 0.0530(15) 0.0519(15) 0.0698(17) 0.0135(13) -0.0223(13) 0.0090(12)
O5 0.0610(15) 0.0483(15) 0.0512(15) -0.0115(11) -0.0010(12) 0.0207(12)
C1 0.0340(15) 0.0290(15) 0.0273(15) 0.0033(12) 0.0035(12) -0.0005(12)
C2 0.0371(16) 0.0393(17) 0.0318(16) 0.0044(13) 0.0048(13) 0.0005(13)
C10 0.0337(16) 0.0312(16) 0.0334(16) -0.0039(12) -0.0010(12) 0.0004(12)
C11 0.0299(15) 0.0368(17) 0.0343(16) -0.0057(13) -0.0014(12) 0.0051(13)
C12 0.046(2) 0.055(2) 0.057(2) 0.0077(18) -0.0120(17) 0.0000(17)
C13 0.048(2) 0.096(4) 0.084(3) 0.003(3) -0.027(2) 0.015(2)
C14 0.035(2) 0.077(3) 0.101(4) -0.031(3) -0.010(2) -0.005(2)
C15 0.043(2) 0.050(2) 0.121(4) -0.018(2) 0.013(2) -0.0115(18)
C16 0.0395(18) 0.041(2) 0.082(3) 0.0034(18) -0.0010(18) 0.0026(15)
O1 0.036(3) 0.106(11) 0.120(11) -0.016(7) -0.001(5) -0.020(5)
C17 0.055(7) 0.140(17) 0.18(2) -0.024(15) -0.003(10) -0.058(9)
O1B 0.046(10) 0.100(11) 0.15(2) 0.016(13) -0.038(11) -0.029(7)
C17B 0.068(12) 0.096(18) 0.14(3) -0.010(17) -0.027(15) -0.017(11)
C21 0.0266(14) 0.0303(15) 0.0360(16) -0.0039(12) -0.0005(12) 0.0010(12)
C22 0.0404(17) 0.0477(19) 0.0354(17) -0.0011(14) -0.0023(14) 0.0030(15)
C24 0.0384(18) 0.048(2) 0.060(2) -0.0115(17) 0.0099(16) 0.0085(15)
C25 0.0329(16) 0.0438(19) 0.049(2) -0.0026(15) -0.0027(14) 0.0070(14)
C26 0.0305(15) 0.0360(16) 0.0342(16) -0.0045(13) -0.0003(12) 0.0012(13)
C27 0.140(5) 0.110(5) 0.122(5) 0.006(4) 0.041(4) 0.081(4)
C30 0.0379(16) 0.0363(16) 0.0242(14) 0.0065(12) 0.0061(12) 0.0001(13)
C31 0.0354(16) 0.0334(16) 0.0364(17) 0.0066(13) 0.0085(13) 0.0018(13)
C32 0.0427(18) 0.056(2) 0.0377(18) 0.0046(15) 0.0088(14) 0.0020(16)
C33 0.053(2) 0.066(2) 0.047(2) -0.0007(18) 0.0225(17) -0.0013(18)
C34 0.0354(18) 0.057(2) 0.068(3) -0.0144(19) 0.0175(17) -0.0052(16)
C35 0.0368(18) 0.069(3) 0.056(2) -0.0081(19) 0.0039(16) 0.0035(17)
C36 0.0391(18) 0.058(2) 0.0416(19) 0.0004(16) 0.0069(15) 0.0048(15)
C37 0.062(3) 0.221(8) 0.087(4) -0.061(4) 0.048(3) -0.046(4)
C41 0.0341(15) 0.0357(16) 0.0208(14) -0.0003(11) 0.0006(11) 0.0052(12)
C42 0.0350(16) 0.0380(17) 0.0326(16) 0.0022(13) 0.0013(13) 0.0009(13)
C43 0.0482(19) 0.0378(18) 0.0375(18) 0.0069(14) 0.0009(14) 0.0025(15)
C44 0.0446(18) 0.0428(19) 0.0351(17) 0.0019(14) -0.0106(14) 0.0103(15)
C45 0.0333(16) 0.0463(19) 0.0466(19) -0.0004(15) -0.0066(14) 0.0006(14)
C46 0.0392(17) 0.0374(17) 0.0368(17) 0.0045(13) -0.0019(13) 0.0001(14)
C47 0.068(3) 0.057(2) 0.074(3) 0.018(2) -0.021(2) 0.012(2)
C50 0.0436(17) 0.0306(16) 0.0298(15) -0.0029(12) 0.0009(13) -0.0003(13)
C51 0.0441(17) 0.0346(16) 0.0239(15) -0.0036(12) 0.0012(12) 0.0046(13)
C52 0.0474(19) 0.0401(18) 0.0409(18) 0.0015(14) 0.0081(15) 0.0022(15)
C53 0.058(2) 0.0355(18) 0.0434(19) 0.0029(14) 0.0016(16) 0.0051(15)
C54 0.0480(19) 0.0404(18) 0.0317(16) -0.0075(13) -0.0061(14) 0.0130(15)
C55 0.0454(19) 0.047(2) 0.0444(19) -0.0024(15) 0.0070(15) 0.0047(16)
C56 0.0489(19) 0.0344(17) 0.0393(18) -0.0016(13) 0.0047(14) 0.0039(14)
C57 0.079(3) 0.040(2) 0.076(3) -0.0131(19) -0.004(2) 0.019(2)
C61 0.023(6) 0.0312(17) 0.021(7) 0.000(4) 0.016(3) -0.002(4)
C62 0.044(4) 0.060(6) 0.032(9) -0.024(6) 0.004(7) -0.004(4)
C63 0.034(11) 0.081(9) 0.10(2) -0.013(13) 0.012(8) -0.003(8)
C64 0.023(7) 0.057(3) 0.067(10) -0.006(6) 0.000(4) -0.005(5)
C65 0.046(8) 0.064(3) 0.039(7) -0.011(5) -0.002(4) -0.001(5)
C66 0.032(8) 0.060(3) 0.041(7) -0.003(4) 0.006(4) -0.006(6)
O6 0.047(4) 0.112(5) 0.082(5) -0.015(4) -0.006(4) -0.017(3)
C67 0.045(5) 0.089(7) 0.126(11) -0.007(6) 0.002(6) -0.016(5)
C61B 0.023(6) 0.0312(17) 0.021(7) 0.000(4) 0.016(3) -0.002(4)
C62B 0.044(4) 0.060(6) 0.032(9) -0.024(6) 0.004(7) -0.004(4)
C63B 0.034(11) 0.081(9) 0.10(2) -0.013(13) 0.012(8) -0.003(8)
C64B 0.023(7) 0.057(3) 0.067(10) -0.006(6) 0.000(4) -0.005(5)
C65B 0.046(8) 0.064(3) 0.039(7) -0.011(5) -0.002(4) -0.001(5)
C66B 0.032(8) 0.060(3) 0.041(7) -0.003(4) 0.006(4) -0.006(6)
O6B 0.047(7) 0.092(6) 0.108(9) -0.001(6) -0.027(7) -0.027(5)
C67B 0.077(9) 0.109(10) 0.089(11) 0.020(8) -0.055(9) -0.044(8)
C71 0.0384(16) 0.0303(15) 0.0283(15) -0.0005(12) -0.0004(12) 0.0011(13)
C72 0.0414(17) 0.0362(17) 0.0302(16) 0.0028(13) -0.0004(13) 0.0045(13)
C73 0.055(2) 0.048(2) 0.0331(17) 0.0049(14) 0.0007(15) 0.0122(16)
C74 0.049(2) 0.052(2) 0.043(2) -0.0003(16) -0.0020(16) 0.0167(17)
C75 0.0423(18) 0.0436(19) 0.047(2) 0.0020(15) 0.0001(15) 0.0083(15)
C76 0.0407(17) 0.0393(18) 0.0366(17) 0.0035(13) 0.0054(14) 0.0066(14)
C81 0.0331(15) 0.0408(17) 0.0376(17) 0.0053(13) 0.0055(13) -0.0022(13)
C82 0.0372(17) 0.0477(19) 0.0392(18) 0.0074(14) 0.0072(14) 0.0021(14)
C83 0.0446(19) 0.070(3) 0.045(2) 0.0086(18) 0.0164(16) 0.0059(18)
C84 0.044(2) 0.065(2) 0.063(2) 0.0073(19) 0.0213(18) 0.0109(18)
C85 0.0366(17) 0.056(2) 0.055(2) 0.0107(17) 0.0098(15) 0.0079(16)
C86 0.0354(16) 0.0458(19) 0.0402(18) 0.0096(14) 0.0029(13) -0.0004(14)
C23 0.049(2) 0.061(2) 0.0363(18) -0.0126(16) 0.0084(15) 0.0038(17)

loop_
_atom_type_symbol
_atom_type_description
_atom_type_scat_dispersion_real
_atom_type_scat_dispersion_imag
_atom_type_scat_source
C C 0.0033 0.0016 'International Tables Vol C Tables 4.2.6.8 and 6.1.1.4'
H H 0.0000 0.0000 'International Tables Vol C Tables 4.2.6.8 and 6.1.1.4'
N N 0.0061 0.0033 'International Tables Vol C Tables 4.2.6.8 and 6.1.1.4'
O O 0.0106 0.0060 'International Tables Vol C Tables 4.2.6.8 and 6.1.1.4'
Mo Mo -1.6832 0.6857 'International Tables Vol C Tables 4.2.6.8 and 6.1.1.4'

loop_
_geom_angle_atom_site_label_1
_geom_angle_atom_site_label_2
_geom_angle_atom_site_label_3
_geom_angle
_geom_angle_publ_flag
Mo2 Mo1 N5 92.73(6) y
Mo2 Mo1 N7 92.03(6) y
N5 Mo1 N7 89.31(9) y
Mo2 Mo1 N3 93.60(6) y
N5 Mo1 N3 92.06(9) y
N7 Mo1 N3 174.13(8) y
Mo2 Mo1 N1 92.43(6) y
N5 Mo1 N1 174.55(9) y
N7 Mo1 N1 88.78(9) y
N3 Mo1 N1 89.34(9) y
Mo1 Mo2 N2 93.21(6) y
Mo1 Mo2 N4 91.83(6) y
N2 Mo2 N4 89.57(9) y
Mo1 Mo2 N8 93.48(6) y
N2 Mo2 N8 85.15(9) y
N4 Mo2 N8 172.71(9) y
Mo1 Mo2 N6 92.74(6) y
N2 Mo2 N6 173.56(9) y
N4 Mo2 N6 92.69(9) y
N8 Mo2 N6 92.05(9) y
C10 N1 C11 115.3(2) ?
C10 N1 Mo1 116.45(18) ?
C11 N1 Mo1 127.39(18) ?
C10 N2 C21 116.0(2) ?
C10 N2 Mo2 117.16(19) ?
C21 N2 Mo2 125.76(18) ?
C30 N3 C31 118.1(2) ?
C30 N3 Mo1 116.26(19) ?
C31 N3 Mo1 125.60(18) ?
C30 N4 C41 118.0(2) ?
C30 N4 Mo2 118.05(18) ?
C41 N4 Mo2 123.21(18) ?
C50 N5 C51 116.0(2) ?
C50 N5 Mo1 117.10(19) ?
C51 N5 Mo1 126.48(19) ?
C50 N6 C61 112.1(7) ?
C50 N6 C61B 120.4(10) ?
C50 N6 Mo2 116.56(19) ?
C61 N6 Mo2 130.8(7) ?
C61B N6 Mo2 122.7(10) ?
C1 N7 C71 118.2(2) ?
C1 N7 Mo1 118.49(18) ?
C71 N7 Mo1 123.07(18) ?
C1 N8 C81 117.7(2) ?
C1 N8 Mo2 116.97(18) ?
C81 N8 Mo2 123.72(19) ?
C2 N9 C72 116.3(3) ?
C2 N10 C82 122.6(3) ?
C24 O2 C27 116.1(3) ?
C34 O3 C37 117.6(4) ?
C44 O4 C47 117.7(3) ?
C54 O5 C57 116.9(3) ?
N7 C1 N8 118.3(2) ?
N7 C1 C2 118.6(2) ?
N8 C1 C2 123.1(3) ?
N9 C2 N10 118.8(3) ?
N9 C2 C1 124.9(3) ?
N10 C2 C1 116.3(3) ?
N2 C10 N1 120.7(3) ?
C16 C11 C12 117.5(3) ?
C16 C11 N1 121.7(3) ?
C12 C11 N1 120.7(3) ?
C11 C12 C13 119.8(4) ?
C14 C13 C12 121.7(4) ?
C15 C14 O1B 137.9(16) ?
C15 C14 C13 118.7(4) ?
O1B C14 C13 102.4(19) ?
C15 C14 O1 117.9(15) ?
C13 C14 O1 122.9(14) ?
C14 C15 C16 120.0(4) ?
C11 C16 C15 122.2(4) ?
C17 O1 C14 120.8(14) ?
C17B O1B C14 114(2) ?
C26 C21 C22 118.5(3) ?
C26 C21 N2 120.3(3) ?
C22 C21 N2 121.2(3) ?
C23 C22 C21 120.9(3) ?
O2 C24 C23 115.9(3) ?
O2 C24 C25 123.8(3) ?
C23 C24 C25 120.3(3) ?
C24 C25 C26 119.5(3) ?
C25 C26 C21 121.1(3) ?
N4 C30 N3 120.2(3) ?
C32 C31 C36 117.3(3) ?
C32 C31 N3 123.7(3) ?
C36 C31 N3 119.0(3) ?
C31 C32 C33 121.3(3) ?
C34 C33 C32 120.0(3) ?
C35 C34 C33 119.3(3) ?
C35 C34 O3 116.3(3) ?
C33 C34 O3 124.5(4) ?
C36 C35 C34 120.7(3) ?
C35 C36 C31 121.4(3) ?
C42 C41 C46 118.0(3) ?
C42 C41 N4 123.2(3) ?
C46 C41 N4 118.8(3) ?
C43 C42 C41 121.6(3) ?
C44 C43 C42 119.6(3) ?
O4 C44 C45 115.6(3) ?
O4 C44 C43 124.8(3) ?
C45 C44 C43 119.5(3) ?
C44 C45 C46 120.7(3) ?
C45 C46 C41 120.6(3) ?
N5 C50 N6 120.8(3) ?
C52 C51 C56 118.4(3) ?
C52 C51 N5 121.9(3) ?
C56 C51 N5 119.7(3) ?
C51 C52 C53 121.6(3) ?
C54 C53 C52 119.1(3) ?
C55 C54 O5 115.9(3) ?
C55 C54 C53 119.9(3) ?
O5 C54 C53 124.2(3) ?
C56 C55 C54 120.6(3) ?
C55 C56 C51 120.4(3) ?
C66 C61 N6 127.5(9) ?
C66 C61 C62 116.2(16) ?
N6 C61 C62 116.2(13) ?
C63 C62 C61 123.7(19) ?
C62 C63 C64 116(2) ?
C65 C64 C63 122(2) ?
C65 C64 O6 115.7(14) ?
C63 C64 O6 123(2) ?
C64 C65 C66 119.1(15) ?
C61 C66 C65 122.7(10) ?
C67 O6 C64 119.6(11) ?
C62B C61B C66B 121(2) ?
C62B C61B N6 123(2) ?
C66B C61B N6 115.4(13) ?
C61B C62B C63B 115(3) ?
C64B C63B C62B 126(3) ?
O6B C64B C63B 115(3) ?
O6B C64B C65B 129(2) ?
C63B C64B C65B 116(3) ?
C64B C65B C66B 123(3) ?
C65B C66B C61B 119.3(17) ?
C64B O6B C67B 115.2(17) ?
C76 C71 N7 120.4(3) ?
C76 C71 C72 119.1(3) ?
N7 C71 C72 120.5(3) ?
N9 C72 C73 119.4(3) ?
N9 C72 C71 121.4(3) ?
C73 C72 C71 119.2(3) ?
C74 C73 C72 120.7(3) ?
C73 C74 C75 120.0(3) ?
C76 C75 C74 120.7(3) ?
C75 C76 C71 120.2(3) ?
C86 C81 C82 117.7(3) ?
C86 C81 N8 120.8(3) ?
C82 C81 N8 121.6(3) ?
C83 C82 C81 120.3(3) ?
C83 C82 N10 121.7(3) ?
C81 C82 N10 118.0(3) ?
C84 C83 C82 120.6(3) ?
C83 C84 C85 120.2(3) ?
C86 C85 C84 119.4(3) ?
C85 C86 C81 121.7(3) ?
C24 C23 C22 119.6(3) ?

loop_
_geom_bond_atom_site_label_1
_geom_bond_atom_site_label_2
_geom_bond_distance
_geom_bond_publ_flag
Mo1 Mo2 2.0931(3) y
Mo1 N5 2.149(2) y
Mo1 N7 2.154(2) y
Mo1 N3 2.155(2) y
Mo1 N1 2.171(2) y
Mo2 N2 2.144(2) y
Mo2 N4 2.152(2) y
Mo2 N8 2.159(2) y
Mo2 N6 2.160(2) y
N1 C10 1.328(4) ?
N1 C11 1.428(4) ?
N2 C10 1.325(4) ?
N2 C21 1.426(4) ?
N3 C30 1.327(4) ?
N3 C31 1.427(4) ?
N4 C30 1.324(4) ?
N4 C41 1.424(3) ?
N5 C50 1.322(4) ?
N5 C51 1.434(4) ?
N6 C50 1.323(4) ?
N6 C61 1.389(19) ?
N6 C61B 1.52(3) ?
N7 C1 1.340(4) ?
N7 C71 1.401(4) ?
N8 C1 1.347(4) ?
N8 C81 1.411(4) ?
N9 C2 1.302(4) ?
N9 C72 1.389(4) ?
N10 C2 1.365(4) ?
N10 C82 1.400(4) ?
O2 C24 1.373(4) ?
O2 C27 1.419(6) ?
O3 C34 1.381(4) ?
O3 C37 1.407(6) ?
O4 C44 1.369(4) ?
O4 C47 1.416(5) ?
O5 C54 1.381(4) ?
O5 C57 1.418(5) ?
C1 C2 1.453(4) ?
C11 C16 1.368(5) ?
C11 C12 1.383(4) ?
C12 C13 1.389(5) ?
C13 C14 1.368(7) ?
C14 C15 1.354(6) ?
C14 O1B 1.37(3) ?
C14 O1 1.412(16) ?
C15 C16 1.389(5) ?
O1 C17 1.37(3) ?
O1B C17B 1.35(4) ?
C21 C26 1.386(4) ?
C21 C22 1.387(4) ?
C22 C23 1.384(5) ?
C24 C23 1.381(5) ?
C24 C25 1.381(5) ?
C25 C26 1.384(4) ?
C31 C32 1.381(4) ?
C31 C36 1.398(4) ?
C32 C33 1.392(5) ?
C33 C34 1.378(5) ?
C34 C35 1.371(5) ?
C35 C36 1.369(5) ?
C41 C42 1.393(4) ?
C41 C46 1.397(4) ?
C42 C43 1.392(4) ?
C43 C44 1.386(5) ?
C44 C45 1.385(5) ?
C45 C46 1.391(4) ?
C51 C52 1.380(4) ?
C51 C56 1.388(4) ?
C52 C53 1.387(5) ?
C53 C54 1.381(5) ?
C54 C55 1.378(5) ?
C55 C56 1.377(4) ?
C61 C66 1.34(3) ?
C61 C62 1.41(2) ?
C62 C63 1.35(6) ?
C63 C64 1.41(5) ?
C64 C65 1.338(11) ?
C64 O6 1.418(17) ?
C65 C66 1.39(3) ?
O6 C67 1.394(15) ?
C61B C62B 1.34(3) ?
C61B C66B 1.44(5) ?
C62B C63B 1.46(9) ?
C63B C64B 1.35(8) ?
C64B O6B 1.34(2) ?
C64B C65B 1.359(17) ?
C65B C66B 1.37(4) ?
O6B C67B 1.45(2) ?
C71 C76 1.397(4) ?
C71 C72 1.404(4) ?
C72 C73 1.400(4) ?
C73 C74 1.370(5) ?
C74 C75 1.380(5) ?
C75 C76 1.376(4) ?
C81 C86 1.394(4) ?
C81 C82 1.398(4) ?
C82 C83 1.394(5) ?
C83 C84 1.364(5) ?
C84 C85 1.384(5) ?
C85 C86 1.384(5) ?
